data_2230534
loop_
_publ_author_name
'Lo, Kong Mun'
'Ng, Seik Weng'

_publ_section_title
;
 5-Chloro-2-hydroxybenzaldehyde 4-ethylthiosemicarbazone
;
_journal_coeditor_code XU5210
_journal_issue 6
_journal_name_full 'Acta Crystallographica Section E'
_journal_page_first o1453
_journal_paper_doi 10.1107/S160053681101796X
_journal_volume 67
_journal_year 2011
_chemical_formula_iupac 'C10 H12 Cl N3 O S'
_chemical_formula_moiety 'C10 H12 Cl N3 O S'
_chemical_formula_sum 'C10 H12 Cl N3 O S'
_chemical_formula_weight 257.74
_chemical_name_systematic
;
5-Chloro-2-hydroxybenzaldehyde 4-ethylthiosemicarbazone
;
_space_group_IT_number 15
_symmetry_cell_setting monoclinic
_symmetry_space_group_name_Hall '-C 2yc'
_symmetry_space_group_name_H-M 'C 1 2/c 1'
_atom_sites_solution_hydrogens geom
_atom_sites_solution_primary direct
_atom_sites_solution_secondary difmap
_audit_creation_method SHELXL-97
_cell_angle_alpha 90.00
_cell_angle_beta 101.6870(9)
_cell_angle_gamma 90.00
_cell_formula_units_Z 8
_cell_length_a 21.7956(3)
_cell_length_b 11.8536(2)
_cell_length_c 9.41550(10)
_cell_measurement_reflns_used 6011
_cell_measurement_temperature 100(2)
_cell_measurement_theta_max 28.31
_cell_measurement_theta_min 2.81
_cell_volume 2382.12(6)
_computing_cell_refinement 'SAINT (Bruker, 2009)'
_computing_data_collection 'APEX2 (Bruker, 2009)'
_computing_data_reduction 'SAINT (Bruker, 2009)'
_computing_molecular_graphics 'X-SEED (Barbour, 2001)'
_computing_publication_material 'publCIF (Westrip, 2010)'
_computing_structure_refinement 'SHELXL97 (Sheldrick, 2008)'
_computing_structure_solution 'SHELXS97 (Sheldrick, 2008)'
_diffrn_ambient_temperature 100(2)
_diffrn_measured_fraction_theta_full 0.995
_diffrn_measured_fraction_theta_max 0.995
_diffrn_measurement_device_type 'Bruker SMART APEX'
_diffrn_measurement_method \w
_diffrn_radiation_monochromator graphite
_diffrn_radiation_source 'fine-focus sealed tube'
_diffrn_radiation_type MoK\a
_diffrn_radiation_wavelength 0.71073
_diffrn_reflns_av_R_equivalents 0.0220
_diffrn_reflns_av_sigmaI/netI 0.0200
_diffrn_reflns_limit_h_max 29
_diffrn_reflns_limit_h_min -29
_diffrn_reflns_limit_k_max 15
_diffrn_reflns_limit_k_min -15
_diffrn_reflns_limit_l_max 12
_diffrn_reflns_limit_l_min -12
_diffrn_reflns_number 11204
_diffrn_reflns_theta_full 28.40
_diffrn_reflns_theta_max 28.40
_diffrn_reflns_theta_min 1.91
_diffrn_standards_decay_% 0
_diffrn_standards_interval_count 0
_diffrn_standards_interval_time 0
_diffrn_standards_number 0
_exptl_absorpt_coefficient_mu 0.478
_exptl_absorpt_correction_T_max 0.8318
_exptl_absorpt_correction_T_min 0.8318
_exptl_absorpt_correction_type multi-scan
_exptl_absorpt_process_details '(SADABS; Sheldrick, 1996)'
_exptl_crystal_colour Colorless
_exptl_crystal_density_diffrn 1.437
_exptl_crystal_density_method 'not measured'
_exptl_crystal_description Block
_exptl_crystal_F_000 1072
_exptl_crystal_size_max 0.40
_exptl_crystal_size_mid 0.40
_exptl_crystal_size_min 0.40
_refine_diff_density_max 0.331
_refine_diff_density_min -0.277
_refine_ls_extinction_method none
_refine_ls_goodness_of_fit_ref 1.017
_refine_ls_hydrogen_treatment mixed
_refine_ls_matrix_type full
_refine_ls_number_parameters 157
_refine_ls_number_reflns 2985
_refine_ls_number_restraints 3
_refine_ls_restrained_S_all 1.017
_refine_ls_R_factor_all 0.0357
_refine_ls_R_factor_gt 0.0289
_refine_ls_shift/su_max 0.001
_refine_ls_shift/su_mean 0.001
_refine_ls_structure_factor_coef Fsqd
_refine_ls_weighting_details 'calc w=1/[\s^2^(Fo^2^)+(0.0483P)^2^+1.7745P] where P=(Fo^2^+2Fc^2^)/3'
_refine_ls_weighting_scheme calc
_refine_ls_wR_factor_gt 0.0792
_refine_ls_wR_factor_ref 0.0848
_reflns_number_gt 2582
_reflns_number_total 2985
_reflns_threshold_expression I>2\s(I)
_cod_data_source_file xu5210.cif
_cod_data_source_block I
_cod_original_sg_symbol_H-M 'C 2/c'
_cod_database_code 2230534
_cod_database_fobs_code 2230534

loop_
_symmetry_equiv_pos_as_xyz
'x, y, z'
'x, -y, z+1/2'
'x+1/2, y+1/2, z'
'x+1/2, -y+1/2, z+1/2'
'-x, -y, -z'
'-x, y, -z-1/2'
'-x+1/2, -y+1/2, -z'
'-x+1/2, y+1/2, -z-1/2'

loop_
_atom_site_type_symbol
_atom_site_label
_atom_site_fract_x
_atom_site_fract_y
_atom_site_fract_z
_atom_site_U_iso_or_equiv
_atom_site_adp_type
_atom_site_calc_flag
_atom_site_refinement_flags
_atom_site_occupancy
_atom_site_symmetry_multiplicity
_atom_site_disorder_assembly
_atom_site_disorder_group
Cl Cl1 0.485785(16) 0.65980(4) 0.51634(4) 0.03990(13) Uani d . 1 1 . .
S S1 0.835591(14) 0.65767(3) -0.01381(3) 0.01821(10) Uani d . 1 1 . .
O O1 0.75861(4) 0.62629(8) 0.57947(10) 0.01950(19) Uani d D 1 1 . .
N N1 0.73919(5) 0.61554(8) 0.29057(11) 0.0159(2) Uani d . 1 1 . .
N N2 0.75536(5) 0.63100(9) 0.15711(11) 0.0167(2) Uani d D 1 1 . .
N N3 0.85219(5) 0.55435(9) 0.24435(11) 0.0169(2) Uani d D 1 1 . .
C C1 0.69537(6) 0.62896(10) 0.56025(13) 0.0160(2) Uani d . 1 1 . .
C C2 0.66935(6) 0.63906(10) 0.68348(14) 0.0189(2) Uani d . 1 1 . .
H H2 0.6959 0.6406 0.7769 0.023 Uiso calc R 1 1 . .
C C3 0.60511(6) 0.64685(11) 0.67054(14) 0.0215(3) Uani d . 1 1 . .
H H3 0.5875 0.6549 0.7544 0.026 Uiso calc R 1 1 . .
C C4 0.56661(6) 0.64280(12) 0.53368(15) 0.0230(3) Uani d . 1 1 . .
C C5 0.59099(6) 0.63056(11) 0.41045(14) 0.0203(3) Uani d . 1 1 . .
H H5 0.5638 0.6262 0.3180 0.024 Uiso calc R 1 1 . .
C C6 0.65605(5) 0.62453(10) 0.42189(13) 0.0160(2) Uani d . 1 1 . .
C C7 0.68017(5) 0.62429(10) 0.28864(13) 0.0166(2) Uani d . 1 1 . .
H H7 0.6517 0.6307 0.1982 0.020 Uiso calc R 1 1 . .
C C8 0.81461(5) 0.61070(10) 0.14031(12) 0.0152(2) Uani d . 1 1 . .
C C9 0.91574(5) 0.51980(11) 0.23606(13) 0.0199(2) Uani d . 1 1 . .
H H9A 0.9414 0.5132 0.3353 0.024 Uiso calc R 1 1 . .
H H9B 0.9350 0.5783 0.1840 0.024 Uiso calc R 1 1 . .
C C10 0.91595(6) 0.40780(12) 0.15821(14) 0.0235(3) Uani d . 1 1 . .
H H10A 0.9591 0.3872 0.1542 0.035 Uiso calc R 1 1 . .
H H10B 0.8911 0.4144 0.0594 0.035 Uiso calc R 1 1 . .
H H10C 0.8977 0.3494 0.2107 0.035 Uiso calc R 1 1 . .
H H1O 0.7673(10) 0.6201(18) 0.4975(14) 0.057(6) Uiso d D 1 1 . .
H H2N 0.7319(6) 0.6770(11) 0.0975(14) 0.017(4) Uiso d D 1 1 . .
H H3N 0.8351(7) 0.5207(13) 0.3075(15) 0.026(4) Uiso d D 1 1 . .

loop_
_atom_site_aniso_label
_atom_site_aniso_U_11
_atom_site_aniso_U_22
_atom_site_aniso_U_33
_atom_site_aniso_U_12
_atom_site_aniso_U_13
_atom_site_aniso_U_23
Cl1 0.01591(17) 0.0783(3) 0.0285(2) 0.00085(16) 0.01169(14) 0.00069(17)
S1 0.01839(16) 0.02150(16) 0.01680(15) 0.00297(10) 0.00847(12) 0.00232(11)
O1 0.0152(4) 0.0239(5) 0.0195(4) 0.0018(3) 0.0039(3) 0.0007(4)
N1 0.0165(5) 0.0162(5) 0.0165(5) 0.0003(4) 0.0072(4) 0.0002(4)
N2 0.0151(5) 0.0210(5) 0.0152(5) 0.0030(4) 0.0061(4) 0.0030(4)
N3 0.0144(4) 0.0207(5) 0.0166(5) 0.0012(4) 0.0055(4) 0.0015(4)
C1 0.0163(5) 0.0135(5) 0.0189(5) 0.0006(4) 0.0054(4) 0.0010(4)
C2 0.0218(6) 0.0191(6) 0.0163(5) -0.0002(4) 0.0047(5) -0.0004(4)
C3 0.0241(6) 0.0238(6) 0.0193(6) -0.0001(5) 0.0106(5) 0.0001(5)
C4 0.0152(6) 0.0318(7) 0.0241(6) -0.0007(5) 0.0092(5) 0.0011(5)
C5 0.0172(6) 0.0263(6) 0.0183(6) -0.0019(5) 0.0053(5) 0.0013(5)
C6 0.0163(5) 0.0162(5) 0.0170(5) -0.0007(4) 0.0070(4) 0.0003(4)
C7 0.0164(5) 0.0175(5) 0.0167(5) -0.0009(4) 0.0053(4) 0.0006(4)
C8 0.0148(5) 0.0157(5) 0.0159(5) -0.0010(4) 0.0047(4) -0.0031(4)
C9 0.0127(5) 0.0251(6) 0.0217(6) 0.0022(4) 0.0031(4) 0.0000(5)
C10 0.0185(6) 0.0273(7) 0.0248(6) 0.0043(5) 0.0046(5) -0.0015(5)

loop_
_atom_type_symbol
_atom_type_description
_atom_type_scat_dispersion_real
_atom_type_scat_dispersion_imag
_atom_type_scat_source
C C 0.0033 0.0016 'International Tables Vol C Tables 4.2.6.8 and 6.1.1.4'
H H 0.0000 0.0000 'International Tables Vol C Tables 4.2.6.8 and 6.1.1.4'
N N 0.0061 0.0033 'International Tables Vol C Tables 4.2.6.8 and 6.1.1.4'
O O 0.0106 0.0060 'International Tables Vol C Tables 4.2.6.8 and 6.1.1.4'
S S 0.1246 0.1234 'International Tables Vol C Tables 4.2.6.8 and 6.1.1.4'
Cl Cl 0.1484 0.1585 'International Tables Vol C Tables 4.2.6.8 and 6.1.1.4'

loop_
_geom_angle_atom_site_label_1
_geom_angle_atom_site_label_2
_geom_angle_atom_site_label_3
_geom_angle_site_symmetry_1
_geom_angle_site_symmetry_3
_geom_angle
_geom_angle_publ_flag
C1 O1 H1O . . 107.2(15) ?
C7 N1 N2 . . 114.46(10) ?
C8 N2 N1 . . 120.45(10) ?
C8 N2 H2N . . 119.1(10) ?
N1 N2 H2N . . 116.3(10) ?
C8 N3 C9 . . 123.58(10) ?
C8 N3 H3N . . 117.1(11) ?
C9 N3 H3N . . 117.0(11) ?
O1 C1 C2 . . 117.70(11) ?
O1 C1 C6 . . 122.36(11) ?
C2 C1 C6 . . 119.92(11) ?
C3 C2 C1 . . 120.44(12) ?
C3 C2 H2 . . 119.8 ?
C1 C2 H2 . . 119.8 ?
C2 C3 C4 . . 119.33(12) ?
C2 C3 H3 . . 120.3 ?
C4 C3 H3 . . 120.3 ?
C5 C4 C3 . . 121.41(12) ?
C5 C4 Cl1 . . 119.13(10) ?
C3 C4 Cl1 . . 119.40(10) ?
C4 C5 C6 . . 119.81(12) ?
C4 C5 H5 . . 120.1 ?
C6 C5 H5 . . 120.1 ?
C5 C6 C1 . . 119.07(11) ?
C5 C6 C7 . . 118.05(11) ?
C1 C6 C7 . . 122.65(11) ?
N1 C7 C6 . . 121.50(11) ?
N1 C7 H7 . . 119.2 ?
C6 C7 H7 . . 119.2 ?
N3 C8 N2 . . 117.72(10) ?
N3 C8 S1 . . 124.30(9) ?
N2 C8 S1 . . 117.97(9) ?
N3 C9 C10 . . 111.51(10) ?
N3 C9 H9A . . 109.3 ?
C10 C9 H9A . . 109.3 ?
N3 C9 H9B . . 109.3 ?
C10 C9 H9B . . 109.3 ?
H9A C9 H9B . . 108.0 ?
C9 C10 H10A . . 109.5 ?
C9 C10 H10B . . 109.5 ?
H10A C10 H10B . . 109.5 ?
C9 C10 H10C . . 109.5 ?
H10A C10 H10C . . 109.5 ?
H10B C10 H10C . . 109.5 ?

loop_
_geom_bond_atom_site_label_1
_geom_bond_atom_site_label_2
_geom_bond_site_symmetry_2
_geom_bond_distance
_geom_bond_publ_flag
Cl1 C4 . 1.7476(13) ?
S1 C8 . 1.7011(12) ?
O1 C1 . 1.3539(14) ?
O1 H1O . 0.835(9) ?
N1 C7 . 1.2870(15) ?
N1 N2 . 1.3842(13) ?
N2 C8 . 1.3541(14) ?
N2 H2N . 0.870(9) ?
N3 C8 . 1.3234(15) ?
N3 C9 . 1.4615(14) ?
N3 H3N . 0.860(9) ?
C1 C2 . 1.3959(17) ?
C1 C6 . 1.4078(17) ?
C2 C3 . 1.3837(17) ?
C2 H2 . 0.9500 ?
C3 C4 . 1.3889(19) ?
C3 H3 . 0.9500 ?
C4 C5 . 1.3782(18) ?
C5 C6 . 1.4020(16) ?
C5 H5 . 0.9500 ?
C6 C7 . 1.4552(16) ?
C7 H7 . 0.9500 ?
C9 C10 . 1.5169(18) ?
C9 H9A . 0.9900 ?
C9 H9B . 0.9900 ?
C10 H10A . 0.9800 ?
C10 H10B . 0.9800 ?
C10 H10C . 0.9800 ?

loop_
_geom_hbond_atom_site_label_D
_geom_hbond_atom_site_label_H
_geom_hbond_atom_site_label_A
_geom_hbond_site_symmetry_A
_geom_hbond_distance_DH
_geom_hbond_distance_HA
_geom_hbond_distance_DA
_geom_hbond_angle_DHA
_geom_hbond_publ_flag
O1 H1o N1 . 0.840(10) 1.920(10) 2.670(2) 149(2) yes
N2 H2n S1 7_665 0.870(10) 2.480(10) 3.3080(10) 159.0(10) yes

loop_
_geom_torsion_atom_site_label_1
_geom_torsion_atom_site_label_2
_geom_torsion_atom_site_label_3
_geom_torsion_atom_site_label_4
_geom_torsion_site_symmetry_1
_geom_torsion_site_symmetry_2
_geom_torsion_site_symmetry_3
_geom_torsion_site_symmetry_4
_geom_torsion
_geom_torsion_publ_flag
C7 N1 N2 C8 . . . . -171.98(11) ?
O1 C1 C2 C3 . . . . 177.38(11) ?
C6 C1 C2 C3 . . . . -1.19(18) ?
C1 C2 C3 C4 . . . . 0.97(19) ?
C2 C3 C4 C5 . . . . 0.4(2) ?
C2 C3 C4 Cl1 . . . . -176.77(10) ?
C3 C4 C5 C6 . . . . -1.5(2) ?
Cl1 C4 C5 C6 . . . . 175.68(10) ?
C4 C5 C6 C1 . . . . 1.21(18) ?
C4 C5 C6 C7 . . . . -173.28(12) ?
O1 C1 C6 C5 . . . . -178.40(11) ?
C2 C1 C6 C5 . . . . 0.09(17) ?
O1 C1 C6 C7 . . . . -4.18(17) ?
C2 C1 C6 C7 . . . . 174.32(12) ?
N2 N1 C7 C6 . . . . -172.18(10) ?
C5 C6 C7 N1 . . . . -177.90(11) ?
C1 C6 C7 N1 . . . . 7.82(18) ?
C9 N3 C8 N2 . . . . 175.63(11) ?
C9 N3 C8 S1 . . . . -3.54(17) ?
N1 N2 C8 N3 . . . . 13.77(17) ?
N1 N2 C8 S1 . . . . -167.01(8) ?
C8 N3 C9 C10 . . . . -85.80(14) ?

loop_
_cod_related_entry_id
_cod_related_entry_database
_cod_related_entry_code
1 ChemSpider 30656744
